data_4345851
loop_
_publ_author_name
'Jin, Fei'
'Yang, Shangfeng'
'Troyanov, Sergey I.'

_publ_section_title
;
 New Isolated-Pentagon-Rule Isomers of Fullerene C98 Captured as Chloro
 Derivatives.
;
_journal_issue 9
_journal_name_full 'Inorganic chemistry'
_journal_page_first 4780
_journal_page_last 4783
_journal_paper_doi 10.1021/acs.inorgchem.7b00568
_journal_volume 56
_journal_year 2017
_chemical_formula_sum 'C98 Cl21.25'
_chemical_formula_weight 1930.47
_space_group_crystal_system triclinic
_space_group_IT_number 2
_space_group_name_Hall '-P 1'
_space_group_name_H-M_alt 'P -1'
_symmetry_space_group_name_Hall '-P 1'
_symmetry_space_group_name_H-M 'P -1'
_atom_sites_solution_secondary difmap
_audit_creation_method SHELXL-2014/7
_cell_angle_alpha 95.820(5)
_cell_angle_beta 90.535(3)
_cell_angle_gamma 103.840(5)
_cell_formula_units_Z 2
_cell_length_a 10.6130(10)
_cell_length_b 14.3150(10)
_cell_length_c 22.5880(10)
_cell_measurement_reflns_used 16500
_cell_measurement_temperature 100(2)
_cell_measurement_theta_max 31
_cell_measurement_theta_min 5
_cell_volume 3312.9(4)
_computing_cell_refinement XDS
_computing_data_collection XDS
_computing_data_reduction XDS
_computing_structure_refinement 'SHELXL-2014/7 (Sheldrick, 2014)'
_computing_structure_solution SHELXS
_diffrn_ambient_temperature 100(2)
_diffrn_measured_fraction_theta_full 0.903
_diffrn_measured_fraction_theta_max 0.780
_diffrn_measurement_device_type MAR225
_diffrn_measurement_method CCD
_diffrn_radiation_type synchrotron
_diffrn_radiation_wavelength 0.895
_diffrn_reflns_av_R_equivalents 0.1529
_diffrn_reflns_av_unetI/netI 0.1173
_diffrn_reflns_Laue_measured_fraction_full 0.903
_diffrn_reflns_Laue_measured_fraction_max 0.780
_diffrn_reflns_limit_h_max 11
_diffrn_reflns_limit_h_min -11
_diffrn_reflns_limit_k_max 17
_diffrn_reflns_limit_k_min -17
_diffrn_reflns_limit_l_max 27
_diffrn_reflns_limit_l_min -27
_diffrn_reflns_number 48465
_diffrn_reflns_point_group_measured_fraction_full 0.903
_diffrn_reflns_point_group_measured_fraction_max 0.780
_diffrn_reflns_theta_full 32.450
_diffrn_reflns_theta_max 36.068
_diffrn_reflns_theta_min 2.284
_diffrn_source 'BL 14.3 PSF, BESSY, Berlin, Germany'
_exptl_absorpt_coefficient_mu 1.786
_exptl_absorpt_correction_type none
_exptl_crystal_colour orange
_exptl_crystal_density_diffrn 1.935
_exptl_crystal_description block
_exptl_crystal_F_000 1899
_exptl_crystal_size_max 0.020
_exptl_crystal_size_mid 0.010
_exptl_crystal_size_min 0.010
_refine_diff_density_max 0.639
_refine_diff_density_min -0.682
_refine_diff_density_rms 0.121
_refine_ls_extinction_method none
_refine_ls_goodness_of_fit_ref 1.001
_refine_ls_hydrogen_treatment undef
_refine_ls_matrix_type full
_refine_ls_number_parameters 1090
_refine_ls_number_reflns 12323
_refine_ls_number_restraints 0
_refine_ls_restrained_S_all 1.001
_refine_ls_R_factor_all 0.1495
_refine_ls_R_factor_gt 0.0722
_refine_ls_shift/su_max 0.001
_refine_ls_shift/su_mean 0.000
_refine_ls_structure_factor_coef Fsqd
_refine_ls_weighting_details 'w=1/[\s^2^(Fo^2^)+(0.0800P)^2^+4.0000P] where P=(Fo^2^+2Fc^2^)/3'
_refine_ls_weighting_scheme calc
_refine_ls_wR_factor_gt 0.1527
_refine_ls_wR_factor_ref 0.1742
_reflns_Friedel_coverage 0.000
_reflns_number_gt 6872
_reflns_number_total 12323
_reflns_threshold_expression 'I > 2\s(I)'
_cod_data_source_file ic7b00568_si_004.cif
_cod_data_source_block FR121V1
_cod_database_code 4345851
_shelx_shelxl_version_number 2014/7
_shelx_space_group_comment
;
The symmetry employed for this shelxl refinement is uniquely defined
by the following loop, which should always be used as a source of
symmetry information in preference to the above space-group names.
They are only intended as comments.
;
_shelx_estimated_absorpt_t_min 0.981
_shelx_estimated_absorpt_t_max 0.991

loop_
_space_group_symop_operation_xyz
'x, y, z'
'-x, -y, -z'

loop_
_atom_site_label
_atom_site_type_symbol
_atom_site_fract_x
_atom_site_fract_y
_atom_site_fract_z
_atom_site_U_iso_or_equiv
_atom_site_adp_type
_atom_site_occupancy
_atom_site_site_symmetry_order
_atom_site_calc_flag
_atom_site_refinement_flags_occupancy
Cl1 Cl 0.1291(2) 1.14338(12) 0.14496(10) 0.0419(5) Uani 1 1 d .
Cl2 Cl 0.3064(2) 1.13049(12) 0.46727(9) 0.0375(5) Uani 1 1 d .
Cl3 Cl 0.1405(2) 0.96333(13) 0.52162(9) 0.0372(5) Uani 1 1 d .
Cl4 Cl 0.04641(19) 0.72977(13) 0.54271(9) 0.0364(4) Uani 1 1 d .
Cl5 Cl -0.08209(18) 0.29455(11) 0.28275(9) 0.0349(5) Uani 1 1 d .
Cl6 Cl -0.05329(18) 0.32488(11) 0.13732(9) 0.0346(5) Uani 1 1 d .
Cl7 Cl 0.0787(2) 0.41562(14) 0.03409(9) 0.0481(6) Uani 1 1 d .
Cl8 Cl 0.06502(19) 0.91571(13) 0.01369(9) 0.0375(5) Uani 1 1 d .
Cl9 Cl 0.48233(19) 1.24507(11) 0.21182(9) 0.0402(5) Uani 1 1 d .
Cl10 Cl 0.56780(19) 1.22056(11) 0.37963(9) 0.0367(5) Uani 1 1 d .
Cl11 Cl 0.31423(18) 0.56260(11) 0.52579(8) 0.0312(4) Uani 1 1 d .
Cl12 Cl 0.25205(17) 0.33568(10) 0.39122(8) 0.0287(4) Uani 1 1 d .
Cl13 Cl 0.3050(3) 0.35516(17) 0.07854(12) 0.0278(8) Uani 0.628(5) 1 d P
Cl14 Cl 0.36800(19) 0.56226(13) -0.02062(8) 0.0353(4) Uani 1 1 d .
Cl15 Cl 0.35685(19) 0.82558(13) -0.03960(8) 0.0384(5) Uani 1 1 d .
Cl16 Cl 0.77191(18) 1.10778(12) 0.16547(8) 0.0346(5) Uani 1 1 d .
Cl17 Cl 0.83687(18) 1.05843(11) 0.32622(8) 0.0323(4) Uani 1 1 d .
Cl18 Cl 0.66085(17) 0.66784(11) 0.45594(8) 0.0273(4) Uani 1 1 d .
Cl19 Cl 0.59662(17) 0.44974(10) 0.33015(8) 0.0269(4) Uani 1 1 d .
Cl20 Cl 0.6363(3) 0.47487(17) 0.17990(12) 0.0276(8) Uani 0.628(5) 1 d P
Cl21 Cl 0.71906(18) 0.65679(12) 0.08088(9) 0.0349(4) Uani 1 1 d .
Cl22 Cl 0.71027(19) 0.91639(13) 0.04564(9) 0.0383(5) Uani 1 1 d .
C1 C -0.0249(7) 0.8244(5) 0.3109(3) 0.0296(17) Uani 1 1 d .
C2 C -0.0720(7) 0.7259(5) 0.3242(3) 0.0273(16) Uani 1 1 d .
C3 C -0.0939(7) 0.6461(5) 0.2759(3) 0.0255(16) Uani 1 1 d .
C4 C -0.0707(7) 0.6642(5) 0.2156(3) 0.0284(17) Uani 1 1 d .
C5 C -0.0557(7) 0.7642(5) 0.2028(3) 0.0255(16) Uani 1 1 d .
C6 C -0.0344(7) 0.8419(5) 0.2493(3) 0.0283(16) Uani 1 1 d .
C7 C 0.0215(7) 0.9356(5) 0.2339(3) 0.0307(17) Uani 1 1 d .
C8 C 0.1078(8) 1.0040(5) 0.2756(4) 0.0356(19) Uani 1 1 d .
C9 C 0.1309(7) 0.9848(5) 0.3335(3) 0.0290(17) Uani 1 1 d .
C10 C 0.0512(7) 0.8959(5) 0.3546(3) 0.0306(17) Uani 1 1 d .
C11 C 0.0843(7) 0.8700(5) 0.4108(3) 0.0293(17) Uani 1 1 d .
C12 C 0.0342(7) 0.7757(5) 0.4237(3) 0.0282(17) Uani 1 1 d .
C13 C -0.0469(7) 0.7058(5) 0.3817(3) 0.0290(17) Uani 1 1 d .
C14 C -0.0402(7) 0.6104(5) 0.3954(3) 0.0270(16) Uani 1 1 d .
C15 C -0.0617(7) 0.5365(5) 0.3502(3) 0.0271(16) Uani 1 1 d .
C16 C -0.0902(7) 0.5527(5) 0.2905(3) 0.0260(16) Uani 1 1 d .
C17 C -0.0506(7) 0.4861(4) 0.2495(3) 0.0267(16) Uani 1 1 d .
C18 C -0.0176(6) 0.5051(4) 0.1926(3) 0.0238(15) Uani 1 1 d .
C19 C -0.0316(7) 0.5948(4) 0.1742(3) 0.0262(16) Uani 1 1 d .
C20 C 0.0366(7) 0.6272(5) 0.1217(3) 0.0312(17) Uani 1 1 d .
C21 C 0.0334(7) 0.7202(5) 0.1067(3) 0.0315(18) Uani 1 1 d .
C22 C -0.0186(7) 0.7853(5) 0.1455(3) 0.0261(16) Uani 1 1 d .
C23 C 0.0374(7) 0.8815(5) 0.1320(3) 0.0323(18) Uani 1 1 d .
C24 C 0.0569(7) 0.9553(5) 0.1757(3) 0.0321(18) Uani 1 1 d .
C25 C 0.1722(8) 1.0426(5) 0.1765(4) 0.0353(19) Uani 1 1 d .
C26 C 0.2000(8) 1.0645(5) 0.2435(4) 0.040(2) Uani 1 1 d .
C27 C 0.3217(9) 1.1010(5) 0.2676(4) 0.047(2) Uani 1 1 d .
C28 C 0.3495(9) 1.0860(5) 0.3269(4) 0.046(2) Uani 1 1 d .
C29 C 0.2502(8) 1.0339(5) 0.3608(3) 0.038(2) Uani 1 1 d .
C30 C 0.2912(8) 1.0161(5) 0.4223(3) 0.0337(18) Uani 1 1 d .
C31 C 0.1994(7) 0.9285(5) 0.4505(3) 0.0303(17) Uani 1 1 d .
C32 C 0.2855(7) 0.8596(5) 0.4578(3) 0.0257(16) Uani 1 1 d .
C33 C 0.2455(7) 0.7626(5) 0.4639(3) 0.0242(15) Uani 1 1 d .
C34 C 0.0988(7) 0.7230(4) 0.4665(3) 0.0295(17) Uani 1 1 d .
C35 C 0.0573(7) 0.6199(5) 0.4389(3) 0.0276(16) Uani 1 1 d .
C36 C 0.1407(7) 0.5583(5) 0.4335(3) 0.0256(16) Uani 1 1 d .
C37 C 0.1173(7) 0.4802(4) 0.3877(3) 0.0230(15) Uani 1 1 d .
C38 C 0.0136(7) 0.4665(4) 0.3484(3) 0.0259(16) Uani 1 1 d .
C39 C 0.0117(7) 0.4186(4) 0.2853(3) 0.0256(16) Uani 1 1 d .
C40 C 0.1467(6) 0.4274(4) 0.2632(3) 0.0220(15) Uani 1 1 d .
C41 C 0.1626(7) 0.4329(4) 0.2040(3) 0.0272(17) Uani 1 1 d .
C42 C 0.0588(7) 0.4406(4) 0.1585(3) 0.0257(16) Uani 1 1 d .
C43 C 0.1373(7) 0.4827(4) 0.1040(3) 0.0253(16) Uani 1 1 d .
C44 C 0.1323(8) 0.5848(5) 0.0951(3) 0.0355(19) Uani 1 1 d .
C45 C 0.2322(9) 0.6424(5) 0.0644(4) 0.043(2) Uani 1 1 d .
C46 C 0.2286(9) 0.7377(5) 0.0532(4) 0.039(2) Uani 1 1 d .
C47 C 0.1273(8) 0.7724(5) 0.0713(3) 0.0333(18) Uani 1 1 d .
C48 C 0.1260(8) 0.8790(5) 0.0805(3) 0.0323(18) Uani 1 1 d .
C49 C 0.2622(8) 0.9401(5) 0.0986(4) 0.0364(19) Uani 1 1 d .
C50 C 0.2833(7) 1.0151(5) 0.1450(4) 0.0318(18) Uani 1 1 d .
C51 C 0.4095(8) 1.0530(5) 0.1705(4) 0.042(2) Uani 1 1 d .
C52 C 0.4377(8) 1.1197(5) 0.2285(4) 0.045(2) Uani 1 1 d .
C53 C 0.5713(18) 1.0808(12) 0.2417(9) 0.035(5) Uiso 0.47(2) 1 d P
C53A C 0.5267(13) 1.1005(8) 0.2765(5) 0.018(4) Uiso 0.53(2) 1 d P
C54 C 0.5913(15) 1.0705(10) 0.2946(8) 0.024(5) Uiso 0.47(2) 1 d P
C54A C 0.6158(13) 1.0533(8) 0.2582(6) 0.015(4) Uiso 0.53(2) 1 d P
C55 C 0.4912(9) 1.1016(5) 0.3418(4) 0.045(2) Uani 1 1 d .
C56 C 0.5105(8) 1.0225(5) 0.3785(4) 0.042(2) Uani 1 1 d .
C57 C 0.4185(7) 0.9880(5) 0.4167(4) 0.0332(18) Uani 1 1 d .
C58 C 0.4107(7) 0.8975(4) 0.4370(3) 0.0282(17) Uani 1 1 d .
C59 C 0.4914(7) 0.8375(4) 0.4168(3) 0.0284(17) Uani 1 1 d .
C60 C 0.4508(7) 0.7377(4) 0.4271(3) 0.0248(16) Uani 1 1 d .
C61 C 0.3321(7) 0.7010(4) 0.4500(3) 0.0252(16) Uani 1 1 d .
C62 C 0.2804(7) 0.5912(4) 0.4511(3) 0.0257(16) Uani 1 1 d .
C63 C 0.3402(7) 0.5347(4) 0.4039(3) 0.0224(15) Uani 1 1 d .
C64 C 0.2391(7) 0.4527(4) 0.3692(3) 0.0236(16) Uani 1 1 d .
C65 C 0.2583(6) 0.4512(4) 0.3029(3) 0.0215(15) Uani 1 1 d .
C66 C 0.3805(7) 0.4874(4) 0.2793(3) 0.0243(16) Uani 1 1 d .
C67 C 0.3962(7) 0.4968(5) 0.2187(3) 0.0256(16) Uani 1 1 d .
C68 C 0.2850(7) 0.4629(5) 0.1812(3) 0.0292(17) Uani 1 1 d .
C69 C 0.2778(8) 0.4756(6) 0.1184(4) 0.048(2) Uani 1 1 d .
C70 C 0.3828(8) 0.5537(5) 0.1012(3) 0.0345(18) Uani 1 1 d .
C71 C 0.3598(8) 0.6153(5) 0.0547(3) 0.039(2) Uani 1 1 d .
C72 C 0.4800(11) 0.6979(8) 0.0700(4) 0.028(4) Uani 0.76(3) 1 d P
C72A C 0.424(3) 0.726(2) 0.0572(11) 0.010(9) Uiso 0.24(3) 1 d P
C73 C 0.4784(10) 0.7877(7) 0.0605(4) 0.027(4) Uani 0.76(3) 1 d P
C73A C 0.522(3) 0.755(2) 0.0817(14) 0.014(9) Uiso 0.24(3) 1 d P
C74 C 0.3531(8) 0.8093(5) 0.0395(4) 0.0359(19) Uani 1 1 d .
C75 C 0.3666(8) 0.9042(5) 0.0772(3) 0.0345(19) Uani 1 1 d .
C76 C 0.4891(8) 0.9401(5) 0.1044(4) 0.0368(19) Uani 1 1 d .
C77 C 0.5111(8) 1.0128(5) 0.1508(4) 0.037(2) Uani 1 1 d .
C78 C 0.6279(7) 1.0273(5) 0.1919(4) 0.0341(19) Uani 1 1 d .
C79 C 0.6542(7) 0.9297(5) 0.1996(4) 0.0330(18) Uani 1 1 d .
C80 C 0.6675(7) 0.9129(5) 0.2577(4) 0.0330(18) Uani 1 1 d .
C81 C 0.6688(7) 0.9954(5) 0.3032(4) 0.0347(19) Uani 1 1 d .
C82 C 0.5949(8) 0.9647(5) 0.3562(4) 0.038(2) Uani 1 1 d .
C83 C 0.5855(7) 0.8718(5) 0.3736(4) 0.0336(18) Uani 1 1 d .
C84 C 0.6244(7) 0.7991(4) 0.3329(3) 0.0276(16) Uani 1 1 d .
C85 C 0.5926(6) 0.7033(4) 0.3447(3) 0.0211(15) Uani 1 1 d .
C86 C 0.5348(6) 0.6718(4) 0.4013(3) 0.0220(15) Uani 1 1 d .
C87 C 0.4534(7) 0.5705(4) 0.3807(3) 0.0240(16) Uani 1 1 d .
C88 C 0.4942(7) 0.5347(4) 0.3215(3) 0.0252(16) Uani 1 1 d .
C89 C 0.5731(6) 0.6261(4) 0.2990(3) 0.0217(15) Uani 1 1 d .
C90 C 0.5812(7) 0.6402(4) 0.2402(3) 0.0240(15) Uani 1 1 d .
C91 C 0.5129(8) 0.5585(6) 0.1946(3) 0.045(2) Uani 1 1 d .
C92 C 0.4904(8) 0.5895(5) 0.1369(3) 0.0340(18) Uani 1 1 d .
C93 C 0.5766(7) 0.6817(5) 0.1168(3) 0.0314(17) Uani 1 1 d .
C94 C 0.6180(7) 0.7604(5) 0.1660(3) 0.0293(17) Uani 1 1 d .
C95 C 0.6296(8) 0.8542(5) 0.1530(4) 0.0365(19) Uani 1 1 d .
C96 C 0.5767(8) 0.8714(5) 0.0934(3) 0.0374(19) Uani 1 1 d .
C97 C 0.6262(7) 0.7389(5) 0.2258(3) 0.0295(17) Uani 1 1 d .
C98 C 0.6517(7) 0.8160(5) 0.2725(3) 0.0305(17) Uani 1 1 d .

loop_
_atom_site_aniso_label
_atom_site_aniso_U_11
_atom_site_aniso_U_22
_atom_site_aniso_U_33
_atom_site_aniso_U_23
_atom_site_aniso_U_13
_atom_site_aniso_U_12
Cl1 0.0484(13) 0.0216(8) 0.0594(14) 0.0208(9) -0.0050(10) 0.0091(8)
Cl2 0.0530(14) 0.0193(8) 0.0425(12) 0.0015(8) -0.0009(9) 0.0138(8)
Cl3 0.0507(13) 0.0291(9) 0.0357(11) 0.0045(8) 0.0052(9) 0.0167(8)
Cl4 0.0449(13) 0.0318(9) 0.0352(11) 0.0104(8) 0.0085(8) 0.0117(8)
Cl5 0.0404(12) 0.0153(7) 0.0434(11) 0.0127(7) -0.0027(8) -0.0080(7)
Cl6 0.0387(12) 0.0158(8) 0.0432(11) 0.0076(7) -0.0064(8) -0.0070(7)
Cl7 0.0614(15) 0.0350(10) 0.0326(11) -0.0001(8) -0.0017(10) -0.0164(9)
Cl8 0.0373(13) 0.0340(9) 0.0427(12) 0.0225(8) -0.0061(9) 0.0040(8)
Cl9 0.0498(13) 0.0159(8) 0.0537(13) 0.0163(8) -0.0111(9) 0.0007(7)
Cl10 0.0492(13) 0.0107(7) 0.0478(12) 0.0045(7) -0.0100(9) 0.0030(7)
Cl11 0.0464(12) 0.0210(8) 0.0286(10) 0.0115(7) -0.0004(8) 0.0089(7)
Cl12 0.0373(11) 0.0136(7) 0.0365(10) 0.0133(7) 0.0010(8) 0.0041(6)
Cl13 0.037(2) 0.0155(12) 0.0314(17) 0.0068(11) -0.0018(12) 0.0048(10)
Cl14 0.0435(13) 0.0304(9) 0.0300(10) 0.0039(8) -0.0013(8) 0.0045(8)
Cl15 0.0456(13) 0.0354(10) 0.0337(11) 0.0183(8) -0.0018(9) 0.0030(8)
Cl16 0.0374(12) 0.0207(8) 0.0413(11) 0.0159(7) -0.0029(8) -0.0067(7)
Cl17 0.0328(11) 0.0196(8) 0.0427(11) 0.0115(7) -0.0035(8) -0.0003(7)
Cl18 0.0353(11) 0.0168(7) 0.0311(10) 0.0057(7) -0.0054(7) 0.0075(6)
Cl19 0.0338(11) 0.0142(7) 0.0343(10) 0.0070(7) -0.0003(8) 0.0071(6)
Cl20 0.0362(19) 0.0161(12) 0.0308(16) 0.0071(11) 0.0006(12) 0.0048(10)
Cl21 0.0354(12) 0.0304(9) 0.0382(11) 0.0053(8) 0.0003(8) 0.0058(7)
Cl22 0.0378(13) 0.0367(10) 0.0348(11) 0.0128(8) 0.0039(8) -0.0059(8)
C1 0.023(5) 0.023(3) 0.047(5) 0.014(3) 0.003(3) 0.009(3)
C2 0.016(4) 0.029(4) 0.040(4) 0.013(3) 0.001(3) 0.007(3)
C3 0.020(4) 0.025(3) 0.034(4) 0.011(3) 0.003(3) 0.006(3)
C4 0.028(5) 0.020(3) 0.038(4) 0.012(3) -0.007(3) 0.005(3)
C5 0.021(4) 0.025(3) 0.032(4) 0.010(3) -0.006(3) 0.007(3)
C6 0.026(5) 0.027(4) 0.038(4) 0.012(3) 0.001(3) 0.014(3)
C7 0.039(5) 0.022(3) 0.036(4) 0.008(3) -0.004(3) 0.016(3)
C8 0.046(5) 0.020(3) 0.046(5) 0.014(3) 0.005(4) 0.012(3)
C9 0.042(5) 0.019(3) 0.027(4) 0.006(3) -0.002(3) 0.008(3)
C10 0.031(5) 0.021(3) 0.042(5) 0.009(3) 0.003(3) 0.010(3)
C11 0.037(5) 0.025(3) 0.032(4) 0.009(3) 0.005(3) 0.019(3)
C12 0.023(5) 0.029(4) 0.040(4) 0.019(3) 0.014(3) 0.014(3)
C13 0.024(5) 0.023(3) 0.040(5) 0.011(3) 0.005(3) 0.004(3)
C14 0.026(5) 0.025(3) 0.031(4) 0.015(3) 0.007(3) 0.003(3)
C15 0.020(4) 0.024(3) 0.032(4) 0.014(3) 0.005(3) -0.010(3)
C16 0.021(4) 0.022(3) 0.035(4) 0.013(3) 0.002(3) 0.000(3)
C17 0.022(4) 0.015(3) 0.039(4) 0.008(3) 0.002(3) -0.007(3)
C18 0.018(4) 0.018(3) 0.034(4) 0.012(3) -0.004(3) -0.004(2)
C19 0.025(4) 0.019(3) 0.033(4) 0.009(3) 0.001(3) 0.000(3)
C20 0.042(5) 0.020(3) 0.033(4) 0.009(3) -0.005(3) 0.006(3)
C21 0.046(5) 0.016(3) 0.030(4) 0.012(3) -0.001(3) -0.001(3)
C22 0.020(4) 0.022(3) 0.033(4) 0.006(3) -0.005(3) -0.001(3)
C23 0.039(5) 0.025(4) 0.035(4) 0.015(3) -0.015(3) 0.008(3)
C24 0.042(5) 0.022(3) 0.036(5) 0.013(3) -0.007(3) 0.012(3)
C25 0.043(5) 0.023(3) 0.044(5) 0.016(3) -0.003(4) 0.012(3)
C26 0.057(6) 0.018(3) 0.044(5) 0.009(3) 0.005(4) 0.006(3)
C27 0.051(6) 0.022(4) 0.058(6) 0.013(4) -0.011(4) -0.015(3)
C28 0.068(7) 0.016(3) 0.044(5) 0.007(3) -0.009(4) -0.010(3)
C29 0.063(6) 0.021(4) 0.029(4) -0.001(3) -0.003(4) 0.006(3)
C30 0.041(5) 0.023(4) 0.038(5) 0.011(3) 0.004(3) 0.007(3)
C31 0.037(5) 0.022(3) 0.031(4) 0.006(3) 0.000(3) 0.006(3)
C32 0.023(5) 0.022(3) 0.033(4) 0.003(3) -0.008(3) 0.008(3)
C33 0.025(4) 0.023(3) 0.026(4) 0.009(3) -0.002(3) 0.007(3)
C34 0.037(5) 0.017(3) 0.037(4) 0.010(3) 0.003(3) 0.008(3)
C35 0.030(5) 0.022(3) 0.032(4) 0.014(3) 0.008(3) 0.004(3)
C36 0.026(5) 0.023(3) 0.031(4) 0.015(3) 0.010(3) 0.006(3)
C37 0.023(4) 0.014(3) 0.034(4) 0.014(3) 0.002(3) 0.005(3)
C38 0.025(4) 0.015(3) 0.038(4) 0.015(3) 0.006(3) -0.002(3)
C39 0.018(4) 0.016(3) 0.041(4) 0.012(3) -0.007(3) -0.003(2)
C40 0.023(4) 0.010(3) 0.032(4) 0.009(3) 0.000(3) -0.002(2)
C41 0.039(5) 0.009(3) 0.035(4) 0.009(3) -0.002(3) 0.005(3)
C42 0.027(4) 0.010(3) 0.038(4) 0.007(3) -0.003(3) -0.002(2)
C43 0.025(5) 0.012(3) 0.036(4) 0.010(3) -0.002(3) -0.004(2)
C44 0.059(6) 0.016(3) 0.029(4) 0.007(3) 0.000(4) 0.000(3)
C45 0.059(6) 0.029(4) 0.040(5) 0.013(4) 0.007(4) 0.007(4)
C46 0.066(6) 0.017(3) 0.035(5) 0.015(3) 0.015(4) 0.006(3)
C47 0.050(6) 0.023(4) 0.027(4) 0.010(3) 0.000(3) 0.007(3)
C48 0.044(5) 0.021(3) 0.032(4) 0.014(3) -0.005(3) 0.004(3)
C49 0.041(5) 0.029(4) 0.038(5) 0.020(3) -0.006(4) 0.000(3)
C50 0.024(5) 0.026(4) 0.047(5) 0.018(3) -0.009(3) 0.005(3)
C51 0.039(6) 0.022(4) 0.068(6) 0.024(4) 0.005(4) 0.006(3)
C52 0.055(6) 0.012(3) 0.063(6) 0.013(3) -0.024(4) -0.006(3)
C55 0.062(6) 0.015(3) 0.046(5) 0.000(3) 0.008(4) -0.013(3)
C56 0.034(5) 0.015(3) 0.074(6) 0.007(4) 0.008(4) 0.002(3)
C57 0.034(5) 0.017(3) 0.048(5) 0.004(3) 0.004(4) 0.005(3)
C58 0.023(5) 0.015(3) 0.046(5) 0.003(3) 0.000(3) 0.004(3)
C59 0.041(5) 0.016(3) 0.027(4) 0.002(3) -0.002(3) 0.005(3)
C60 0.030(5) 0.011(3) 0.036(4) 0.005(3) 0.001(3) 0.008(3)
C61 0.033(5) 0.014(3) 0.026(4) 0.001(3) 0.006(3) 0.001(3)
C62 0.035(5) 0.014(3) 0.028(4) 0.008(3) 0.002(3) 0.002(3)
C63 0.035(5) 0.012(3) 0.024(4) 0.009(3) 0.002(3) 0.009(3)
C64 0.037(5) 0.013(3) 0.022(4) 0.009(3) -0.007(3) 0.005(3)
C65 0.016(4) 0.010(3) 0.038(4) 0.010(3) -0.004(3) 0.000(2)
C66 0.036(5) 0.012(3) 0.022(4) 0.003(3) 0.001(3) -0.001(3)
C67 0.030(5) 0.022(3) 0.021(4) 0.001(3) -0.008(3) 0.001(3)
C68 0.040(5) 0.019(3) 0.028(4) 0.005(3) 0.003(3) 0.004(3)
C69 0.046(6) 0.057(5) 0.033(5) 0.028(4) 0.001(4) -0.012(4)
C70 0.045(6) 0.034(4) 0.021(4) 0.004(3) 0.003(3) 0.001(3)
C71 0.058(6) 0.026(4) 0.025(4) 0.008(3) 0.004(4) -0.008(3)
C72 0.055(8) 0.010(6) 0.017(5) 0.005(4) 0.001(4) 0.006(5)
C73 0.037(7) 0.017(6) 0.025(5) 0.011(4) 0.010(4) -0.004(4)
C74 0.031(5) 0.042(4) 0.040(5) 0.015(4) 0.002(3) 0.016(3)
C75 0.028(5) 0.035(4) 0.041(5) 0.022(4) 0.001(4) 0.002(3)
C76 0.042(6) 0.031(4) 0.041(5) 0.019(4) 0.008(4) 0.009(3)
C77 0.040(6) 0.016(3) 0.052(5) 0.010(3) -0.004(4) -0.003(3)
C78 0.031(5) 0.017(3) 0.046(5) 0.010(3) 0.005(4) -0.013(3)
C79 0.026(5) 0.022(3) 0.048(5) 0.014(3) -0.003(3) -0.005(3)
C80 0.031(5) 0.020(3) 0.046(5) 0.017(3) -0.002(3) -0.003(3)
C81 0.025(5) 0.021(3) 0.057(5) 0.014(3) -0.007(4) 0.002(3)
C82 0.041(5) 0.012(3) 0.060(6) 0.014(3) 0.002(4) 0.002(3)
C83 0.036(5) 0.013(3) 0.053(5) 0.008(3) 0.002(4) 0.005(3)
C84 0.032(5) 0.017(3) 0.035(4) 0.012(3) -0.001(3) 0.005(3)
C85 0.018(4) 0.017(3) 0.031(4) 0.010(3) 0.001(3) 0.007(2)
C86 0.022(4) 0.016(3) 0.028(4) 0.010(3) -0.003(3) 0.004(3)
C87 0.031(5) 0.012(3) 0.029(4) 0.010(3) -0.005(3) 0.002(3)
C88 0.037(5) 0.013(3) 0.027(4) 0.010(3) -0.005(3) 0.007(3)
C89 0.016(4) 0.019(3) 0.032(4) 0.011(3) -0.005(3) 0.003(2)
C90 0.028(4) 0.016(3) 0.028(4) 0.007(3) 0.000(3) 0.003(3)
C91 0.054(6) 0.045(5) 0.026(4) 0.015(4) -0.006(4) -0.011(4)
C92 0.036(5) 0.037(4) 0.028(4) 0.011(3) 0.001(3) 0.005(3)
C93 0.033(5) 0.033(4) 0.030(4) 0.013(3) 0.005(3) 0.007(3)
C94 0.032(5) 0.021(3) 0.038(4) 0.009(3) 0.011(3) 0.010(3)
C95 0.042(5) 0.022(4) 0.044(5) 0.018(3) 0.009(4) 0.000(3)
C96 0.043(5) 0.032(4) 0.030(4) 0.007(3) 0.010(3) -0.007(3)
C97 0.025(5) 0.024(3) 0.042(5) 0.020(3) 0.007(3) 0.003(3)
C98 0.032(5) 0.023(3) 0.035(4) 0.014(3) -0.006(3) -0.002(3)

loop_
_atom_type_symbol
_atom_type_description
_atom_type_scat_dispersion_real
_atom_type_scat_dispersion_imag
_atom_type_scat_source
C C 0.0033 0.0016 'International Tables Vol C Tables 4.2.6.8 and 6.1.1.4'
Cl Cl 0.1484 0.1585 'International Tables Vol C Tables 4.2.6.8 and 6.1.1.4'

loop_
_geom_angle_atom_site_label_1
_geom_angle_atom_site_label_2
_geom_angle_atom_site_label_3
_geom_angle
C10 C1 C2 120.3(6)
C10 C1 C6 121.7(6)
C2 C1 C6 116.7(7)
C13 C2 C1 117.2(7)
C13 C2 C3 118.2(6)
C1 C2 C3 119.9(6)
C16 C3 C4 116.5(6)
C16 C3 C2 118.2(6)
C4 C3 C2 121.2(6)
C3 C4 C19 120.9(6)
C3 C4 C5 116.1(6)
C19 C4 C5 121.1(6)
C22 C5 C6 118.3(6)
C22 C5 C4 116.9(6)
C6 C5 C4 121.3(6)
C7 C6 C5 117.2(6)
C7 C6 C1 118.2(7)
C5 C6 C1 121.0(6)
C24 C7 C6 123.5(7)
C24 C7 C8 109.0(6)
C6 C7 C8 119.6(6)
C9 C8 C26 123.4(8)
C9 C8 C7 122.5(6)
C26 C8 C7 108.2(7)
C8 C9 C29 116.6(7)
C8 C9 C10 118.3(7)
C29 C9 C10 122.3(6)
C11 C10 C1 120.5(6)
C11 C10 C9 118.5(7)
C1 C10 C9 117.6(6)
C12 C11 C10 118.5(7)
C12 C11 C31 115.6(6)
C10 C11 C31 123.7(6)
C11 C12 C13 121.2(6)
C11 C12 C34 124.9(7)
C13 C12 C34 108.8(6)
C2 C13 C12 122.0(6)
C2 C13 C14 122.8(7)
C12 C13 C14 108.4(6)
C15 C14 C35 121.0(6)
C15 C14 C13 118.6(6)
C35 C14 C13 109.0(6)
C14 C15 C38 119.8(7)
C14 C15 C16 121.0(6)
C38 C15 C16 109.0(6)
C17 C16 C3 121.4(6)
C17 C16 C15 110.5(6)
C3 C16 C15 121.2(7)
C18 C17 C16 122.8(6)
C18 C17 C39 123.0(6)
C16 C17 C39 108.1(6)
C17 C18 C19 117.7(6)
C17 C18 C42 117.3(6)
C19 C18 C42 123.5(6)
C4 C19 C18 120.2(6)
C4 C19 C20 119.1(6)
C18 C19 C20 117.2(6)
C44 C20 C21 117.0(7)
C44 C20 C19 123.4(6)
C21 C20 C19 117.3(7)
C47 C21 C20 122.1(7)
C47 C21 C22 109.9(6)
C20 C21 C22 121.7(6)
C5 C22 C21 121.2(6)
C5 C22 C23 122.5(7)
C21 C22 C23 108.2(6)
C24 C23 C22 119.5(7)
C24 C23 C48 123.1(7)
C22 C23 C48 109.9(6)
C23 C24 C7 119.0(6)
C23 C24 C25 121.8(7)
C7 C24 C25 111.1(6)
C50 C25 C24 110.6(6)
C50 C25 C26 111.7(6)
C24 C25 C26 99.7(6)
C50 C25 Cl1 110.8(5)
C24 C25 Cl1 112.0(5)
C26 C25 Cl1 111.5(5)
C27 C26 C8 119.0(8)
C27 C26 C25 122.7(8)
C8 C26 C25 111.7(7)
C26 C27 C28 119.7(8)
C26 C27 C52 120.7(8)
C28 C27 C52 115.0(8)
C27 C28 C29 119.9(8)
C27 C28 C55 114.1(8)
C29 C28 C55 123.5(7)
C9 C29 C28 120.2(7)
C9 C29 C30 122.3(7)
C28 C29 C30 116.0(7)
C57 C30 C29 107.3(7)
C57 C30 C31 104.1(5)
C29 C30 C31 116.0(6)
C57 C30 Cl2 112.3(5)
C29 C30 Cl2 104.7(5)
C31 C30 Cl2 112.5(5)
C32 C31 C11 105.2(5)
C32 C31 C30 103.8(6)
C11 C31 C30 115.5(6)
C32 C31 Cl3 109.7(5)
C11 C31 Cl3 108.7(5)
C30 C31 Cl3 113.3(5)
C33 C32 C58 119.8(6)
C33 C32 C31 126.7(6)
C58 C32 C31 110.3(6)
C32 C33 C61 119.6(6)
C32 C33 C34 115.4(6)
C61 C33 C34 122.2(6)
C35 C34 C33 111.5(6)
C35 C34 C12 101.9(6)
C33 C34 C12 107.3(5)
C35 C34 Cl4 109.0(5)
C33 C34 Cl4 111.1(5)
C12 C34 Cl4 115.7(5)
C36 C35 C14 119.3(7)
C36 C35 C34 123.0(6)
C14 C35 C34 110.2(6)
C35 C36 C37 119.7(7)
C35 C36 C62 122.3(6)
C37 C36 C62 111.6(6)
C38 C37 C36 120.0(6)
C38 C37 C64 121.1(6)
C36 C37 C64 112.1(6)
C37 C38 C15 119.4(6)
C37 C38 C39 123.1(6)
C15 C38 C39 109.5(6)
C40 C39 C38 111.5(5)
C40 C39 C17 106.3(5)
C38 C39 C17 101.5(5)
C40 C39 Cl5 113.3(5)
C38 C39 Cl5 108.6(4)
C17 C39 Cl5 115.1(5)
C41 C40 C65 119.5(6)
C41 C40 C39 117.0(6)
C65 C40 C39 122.0(6)
C40 C41 C68 121.3(6)
C40 C41 C42 126.1(6)
C68 C41 C42 109.8(6)
C18 C42 C41 103.8(6)
C18 C42 C43 116.7(5)
C41 C42 C43 104.9(5)
C18 C42 Cl6 107.1(5)
C41 C42 Cl6 111.9(4)
C43 C42 Cl6 112.2(5)
C44 C43 C69 111.6(6)
C44 C43 C42 114.6(6)
C69 C43 C42 103.4(5)
C44 C43 Cl7 103.6(5)
C69 C43 Cl7 110.6(5)
C42 C43 Cl7 113.2(4)
C20 C44 C45 119.0(6)
C20 C44 C43 121.3(6)
C45 C44 C43 119.4(7)
C44 C45 C46 121.1(8)
C44 C45 C71 121.2(7)
C46 C45 C71 116.2(7)
C47 C46 C45 119.1(7)
C47 C46 C74 118.3(6)
C45 C46 C74 119.8(8)
C46 C47 C21 120.6(6)
C46 C47 C48 125.4(7)
C21 C47 C48 109.2(7)
C23 C48 C47 101.9(5)
C23 C48 C49 109.9(6)
C47 C48 C49 109.8(6)
C23 C48 Cl8 113.1(5)
C47 C48 Cl8 110.4(5)
C49 C48 Cl8 111.4(5)
C75 C49 C50 119.7(7)
C75 C49 C48 116.9(7)
C50 C49 C48 121.6(7)
C49 C50 C51 119.7(7)
C49 C50 C25 121.0(7)
C51 C50 C25 118.1(7)
C77 C51 C50 119.8(8)
C77 C51 C52 115.3(7)
C50 C51 C52 123.3(8)
C27 C52 C53A 92.3(8)
C27 C52 C51 110.3(6)
C53A C52 C51 120.1(8)
C27 C52 C53 122.3(9)
C53A C52 C53 34.9(7)
C51 C52 C53 90.6(8)
C27 C52 Cl9 111.7(6)
C53A C52 Cl9 112.0(6)
C51 C52 Cl9 109.4(5)
C53 C52 Cl9 110.3(7)
C54A C53 C53A 97(3)
C54A C53 C54 45.8(17)
C53A C53 C54 51.8(14)
C54A C53 C78 75.8(18)
C53A C53 C78 166.9(19)
C54 C53 C78 121.4(16)
C54A C53 C52 157(2)
C53A C53 C52 63.6(14)
C54 C53 C52 114.9(15)
C78 C53 C52 119.7(13)
C53 C53A C54 78(2)
C53 C53A C54A 36.3(13)
C54 C53A C54A 42.0(12)
C53 C53A C52 81.4(15)
C54 C53A C52 157.6(17)
C54A C53A C52 116.5(11)
C53 C53A C55 154.1(19)
C54 C53A C55 76.6(13)
C54A C53A C55 118.0(11)
C52 C53A C55 122.3(10)
C54A C54 C53A 90(2)
C54A C54 C53 39.7(13)
C53A C54 C53 50.1(13)
C54A C54 C81 74.9(14)
C53A C54 C81 158.4(17)
C53 C54 C81 114.0(15)
C54A C54 C55 154.2(19)
C53A C54 C55 66.6(12)
C53 C54 C55 116.5(15)
C81 C54 C55 124.7(11)
C53 C54A C54 94(3)
C53 C54A C53A 46.4(18)
C54 C54A C53A 48.4(13)
C53 C54A C78 73.8(18)
C54 C54A C78 167.0(19)
C53A C54A C78 119.3(11)
C53 C54A C81 163(2)
C54 C54A C81 71.5(13)
C53A C54A C81 118.2(11)
C78 C54A C81 119.0(10)
C28 C55 C56 108.9(6)
C28 C55 C53A 92.7(8)
C56 C55 C53A 120.9(8)
C28 C55 C54 122.3(9)
C56 C55 C54 88.7(8)
C53A C55 C54 36.8(7)
C28 C55 Cl10 114.8(6)
C56 C55 Cl10 110.5(6)
C53A C55 Cl10 108.2(6)
C54 C55 Cl10 108.4(7)
C57 C56 C82 119.9(6)
C57 C56 C55 118.6(7)
C82 C56 C55 117.3(7)
C56 C57 C58 120.0(7)
C56 C57 C30 124.5(7)
C58 C57 C30 111.1(6)
C59 C58 C57 122.6(7)
C59 C58 C32 121.8(6)
C57 C58 C32 110.6(6)
C58 C59 C60 116.8(6)
C58 C59 C83 117.6(6)
C60 C59 C83 123.1(6)
C61 C60 C59 121.3(6)
C61 C60 C86 121.5(5)
C59 C60 C86 116.3(6)
C60 C61 C33 120.0(6)
C60 C61 C62 120.7(6)
C33 C61 C62 118.5(6)
C36 C62 C63 101.5(6)
C36 C62 C61 112.2(5)
C63 C62 C61 111.6(5)
C36 C62 Cl11 112.3(5)
C63 C62 Cl11 111.7(4)
C61 C62 Cl11 107.6(5)
C87 C63 C62 123.0(6)
C87 C63 C64 120.5(6)
C62 C63 C64 112.3(6)
C37 C64 C65 113.0(5)
C37 C64 C63 100.4(5)
C65 C64 C63 111.3(5)
C37 C64 Cl12 113.9(4)
C65 C64 Cl12 107.9(4)
C63 C64 Cl12 110.2(4)
C66 C65 C40 118.1(6)
C66 C65 C64 122.0(6)
C40 C65 C64 119.0(6)
C67 C66 C65 122.2(6)
C67 C66 C88 117.8(6)
C65 C66 C88 119.0(6)
C66 C67 C68 116.8(6)
C66 C67 C91 123.5(6)
C68 C67 C91 118.2(6)
C41 C68 C67 121.5(7)
C41 C68 C69 111.8(7)
C67 C68 C69 125.2(7)
C68 C69 C70 112.8(7)
C68 C69 C43 107.0(7)
C70 C69 C43 116.4(7)
C68 C69 Cl13 103.7(5)
C70 C69 Cl13 107.0(6)
C43 C69 Cl13 109.2(5)
C92 C70 C69 120.8(7)
C92 C70 C71 116.1(6)
C69 C70 C71 120.7(7)
C70 C71 C45 109.7(6)
C70 C71 C72 96.9(7)
C45 C71 C72 114.8(7)
C70 C71 C72A 123.6(13)
C45 C71 C72A 87.2(13)
C72 C71 C72A 32.2(11)
C70 C71 Cl14 114.2(6)
C45 C71 Cl14 111.1(6)
C72 C71 Cl14 109.5(6)
C72A C71 Cl14 107.8(10)
C73A C72 C72A 84(4)
C73A C72 C73 42(2)
C72A C72 C73 44(2)
C73A C72 C71 157(3)
C72A C72 C71 77(2)
C73 C72 C71 120.1(11)
C73A C72 C93 77(3)
C72A C72 C93 154(2)
C73 C72 C93 119.4(9)
C71 C72 C93 116.5(8)
C72 C72A C73 96(4)
C72 C72A C73A 47(2)
C73 C72A C73A 51(2)
C72 C72A C71 71(2)
C73 C72A C71 167(4)
C73A C72A C71 118(3)
C72 C72A C74 163(3)
C73 C72A C74 66(2)
C73A C72A C74 115(3)
C71 C72A C74 126(2)
C73A C73 C72A 77(3)
C73A C73 C72 39(2)
C72A C73 C72 40(2)
C73A C73 C96 80(2)
C72A C73 C96 153(2)
C72 C73 C96 119.1(10)
C73A C73 C74 152(2)
C72A C73 C74 80(2)
C72 C73 C74 119.7(9)
C96 C73 C74 116.4(8)
C72 C73A C73 99(4)
C72 C73A C72A 49(2)
C73 C73A C72A 52(2)
C72 C73A C93 72(2)
C73 C73A C93 170(4)
C72A C73A C93 118(3)
C72 C73A C96 165(4)
C73 C73A C96 66(2)
C72A C73A C96 117(3)
C93 C73A C96 123(2)
C75 C74 C73 97.5(7)
C75 C74 C46 110.3(6)
C73 C74 C46 115.7(6)
C75 C74 C72A 122.8(11)
C73 C74 C72A 33.9(10)
C46 C74 C72A 84.5(12)
C75 C74 Cl15 111.2(5)
C73 C74 Cl15 110.8(6)
C46 C74 Cl15 110.6(6)
C72A C74 Cl15 113.9(10)
C76 C75 C49 119.6(8)
C76 C75 C74 113.3(7)
C49 C75 C74 124.5(7)
C77 C76 C75 121.4(7)
C77 C76 C96 122.6(7)
C75 C76 C96 112.8(7)
C76 C77 C51 119.7(7)
C76 C77 C78 119.6(7)
C51 C77 C78 118.0(7)
C77 C78 C53 94.0(9)
C77 C78 C79 109.0(6)
C53 C78 C79 120.2(9)
C77 C78 C54A 119.3(8)
C53 C78 C54A 30.4(7)
C79 C78 C54A 94.0(7)
C77 C78 Cl16 112.8(5)
C53 C78 Cl16 109.7(8)
C79 C78 Cl16 110.3(5)
C54A C78 Cl16 109.7(6)
C80 C79 C95 121.8(6)
C80 C79 C78 114.3(7)
C95 C79 C78 121.5(7)
C79 C80 C98 120.1(7)
C79 C80 C81 116.1(6)
C98 C80 C81 122.4(7)
C80 C81 C82 112.2(6)
C80 C81 C54 122.2(9)
C82 C81 C54 91.9(8)
C80 C81 C54A 93.1(7)
C82 C81 C54A 121.0(8)
C54 C81 C54A 33.6(6)
C80 C81 Cl17 110.3(5)
C82 C81 Cl17 109.7(6)
C54 C81 Cl17 109.0(7)
C54A C81 Cl17 109.4(6)
C83 C82 C56 121.3(7)
C83 C82 C81 120.5(7)
C56 C82 C81 116.4(6)
C82 C83 C59 118.4(7)
C82 C83 C84 119.3(7)
C59 C83 C84 117.1(6)
C85 C84 C98 116.4(6)
C85 C84 C83 119.4(6)
C98 C84 C83 120.5(6)
C84 C85 C89 122.0(6)
C84 C85 C86 123.0(6)
C89 C85 C86 112.1(5)
C85 C86 C87 101.6(5)
C85 C86 C60 111.4(5)
C87 C86 C60 111.5(6)
C85 C86 Cl18 111.0(5)
C87 C86 Cl18 111.0(4)
C60 C86 Cl18 110.0(5)
C63 C87 C88 124.4(6)
C63 C87 C86 121.9(6)
C88 C87 C86 110.8(6)
C87 C88 C66 112.7(6)
C87 C88 C89 102.9(5)
C66 C88 C89 110.6(5)
C87 C88 Cl19 110.3(4)
C66 C88 Cl19 109.8(4)
C89 C88 Cl19 110.2(5)
C90 C89 C85 122.6(5)
C90 C89 C88 123.6(6)
C85 C89 C88 109.7(6)
C89 C90 C97 117.4(6)
C89 C90 C91 118.5(6)
C97 C90 C91 122.3(6)
C92 C91 C67 114.1(7)
C92 C91 C90 113.8(6)
C67 C91 C90 111.8(6)
C92 C91 Cl20 105.1(6)
C67 C91 Cl20 105.7(5)
C90 C91 Cl20 105.4(5)
C70 C92 C91 125.4(7)
C70 C92 C93 112.6(6)
C91 C92 C93 120.9(7)
C94 C93 C92 113.3(6)
C94 C93 C72 116.1(7)
C92 C93 C72 96.8(6)
C94 C93 C73A 88.3(13)
C92 C93 C73A 123.1(13)
C72 C93 C73A 31.3(11)
C94 C93 Cl21 109.3(5)
C92 C93 Cl21 110.9(5)
C72 C93 Cl21 110.1(6)
C73A C93 Cl21 109.6(11)
C95 C94 C97 121.1(7)
C95 C94 C93 117.6(7)
C97 C94 C93 120.7(6)
C94 C95 C79 119.2(7)
C94 C95 C96 119.1(7)
C79 C95 C96 119.1(6)
C73 C96 C76 97.9(7)
C73 C96 C95 116.7(7)
C76 C96 C95 108.7(6)
C73 C96 C73A 33.2(11)
C76 C96 C73A 123.0(12)
C95 C96 C73A 86.5(13)
C73 C96 Cl22 110.4(6)
C76 C96 Cl22 112.7(5)
C95 C96 Cl22 110.0(6)
C73A C96 Cl22 112.3(10)
C94 C97 C98 119.1(6)
C94 C97 C90 120.2(7)
C98 C97 C90 119.3(6)
C97 C98 C84 121.4(6)
C97 C98 C80 118.7(6)
C84 C98 C80 117.4(7)

loop_
_geom_bond_atom_site_label_1
_geom_bond_atom_site_label_2
_geom_bond_distance
Cl1 C25 1.821(7)
Cl2 C30 1.810(7)
Cl3 C31 1.796(8)
Cl4 C34 1.814(8)
Cl5 C39 1.811(6)
Cl6 C42 1.809(6)
Cl7 C43 1.786(7)
Cl8 C48 1.809(7)
Cl9 C52 1.822(7)
Cl10 C55 1.822(7)
Cl11 C62 1.828(7)
Cl12 C64 1.830(6)
Cl13 C69 1.947(10)
Cl14 C71 1.802(8)
Cl15 C74 1.824(8)
Cl16 C78 1.825(7)
Cl17 C81 1.839(8)
Cl18 C86 1.826(7)
Cl19 C88 1.837(6)
Cl20 C91 1.983(10)
Cl21 C93 1.815(8)
Cl22 C96 1.823(7)
C1 C10 1.434(10)
C1 C2 1.442(9)
C1 C6 1.445(10)
C2 C13 1.395(10)
C2 C3 1.471(10)
C3 C16 1.419(9)
C3 C4 1.425(10)
C4 C19 1.431(10)
C4 C5 1.462(8)
C5 C22 1.397(9)
C5 C6 1.425(10)
C6 C7 1.412(9)
C7 C24 1.407(10)
C7 C8 1.432(11)
C8 C9 1.395(10)
C8 C26 1.404(10)
C9 C29 1.396(11)
C9 C10 1.476(9)
C10 C11 1.422(10)
C11 C12 1.390(9)
C11 C31 1.529(10)
C12 C13 1.422(10)
C12 C34 1.535(9)
C13 C14 1.448(9)
C14 C15 1.369(10)
C14 C35 1.393(10)
C15 C38 1.422(10)
C15 C16 1.433(9)
C16 C17 1.402(10)
C17 C18 1.370(9)
C17 C39 1.574(9)
C18 C19 1.431(8)
C18 C42 1.525(10)
C19 C20 1.454(10)
C20 C44 1.411(11)
C20 C21 1.414(9)
C21 C47 1.404(10)
C21 C22 1.425(10)
C22 C23 1.428(9)
C23 C24 1.347(10)
C23 C48 1.506(11)
C24 C25 1.524(10)
C25 C50 1.494(11)
C25 C26 1.524(11)
C26 C27 1.358(11)
C27 C28 1.417(11)
C27 C52 1.510(13)
C28 C29 1.417(11)
C28 C55 1.496(13)
C29 C30 1.516(10)
C30 C57 1.502(11)
C30 C31 1.586(9)
C31 C32 1.516(9)
C32 C33 1.373(9)
C32 C58 1.413(10)
C33 C61 1.435(9)
C33 C34 1.528(10)
C34 C35 1.502(9)
C35 C36 1.390(9)
C36 C37 1.418(10)
C36 C62 1.481(10)
C37 C38 1.371(10)
C37 C64 1.490(10)
C38 C39 1.515(10)
C39 C40 1.503(10)
C40 C41 1.357(9)
C40 C65 1.431(9)
C41 C68 1.388(10)
C41 C42 1.529(10)
C42 C43 1.583(9)
C43 C44 1.510(8)
C43 C69 1.552(11)
C44 C45 1.413(11)
C45 C46 1.421(10)
C45 C71 1.507(12)
C46 C47 1.338(11)
C46 C74 1.523(11)
C47 C48 1.524(9)
C48 C49 1.527(10)
C49 C75 1.398(11)
C49 C50 1.399(11)
C50 C51 1.412(11)
C51 C77 1.394(11)
C51 C52 1.524(12)
C52 C53A 1.521(14)
C52 C53 1.68(2)
C53 C54A 0.795(17)
C53 C53A 0.972(18)
C53 C54 1.24(3)
C53 C78 1.51(2)
C53A C54 0.996(17)
C53A C54A 1.33(2)
C53A C55 1.525(15)
C54 C54A 0.892(16)
C54 C81 1.527(16)
C54 C55 1.617(18)
C54A C78 1.522(15)
C54A C81 1.554(14)
C55 C56 1.520(11)
C56 C57 1.346(11)
C56 C82 1.421(11)
C57 C58 1.402(9)
C58 C59 1.399(10)
C59 C60 1.434(8)
C59 C83 1.438(10)
C60 C61 1.371(9)
C60 C86 1.524(9)
C61 C62 1.538(8)
C62 C63 1.509(10)
C63 C87 1.324(9)
C63 C64 1.529(9)
C64 C65 1.513(9)
C65 C66 1.408(9)
C66 C67 1.397(9)
C66 C88 1.510(9)
C67 C68 1.403(10)
C67 C91 1.483(10)
C68 C69 1.453(10)
C69 C70 1.464(10)
C70 C92 1.356(11)
C70 C71 1.493(10)
C71 C72 1.528(13)
C71 C72A 1.57(3)
C72 C73A 0.84(3)
C72 C72A 0.86(3)
C72 C73 1.329(19)
C72 C93 1.538(13)
C72A C73 0.92(3)
C72A C73A 1.14(5)
C72A C74 1.63(3)
C73 C73A 0.90(3)
C73 C96 1.512(12)
C73 C74 1.517(14)
C73A C93 1.58(3)
C73A C96 1.63(3)
C74 C75 1.504(11)
C75 C76 1.391(11)
C76 C77 1.376(11)
C76 C96 1.512(11)
C77 C78 1.502(11)
C78 C79 1.516(10)
C79 C80 1.370(10)
C79 C95 1.404(11)
C80 C98 1.431(9)
C80 C81 1.483(11)
C81 C82 1.484(11)
C82 C83 1.407(8)
C83 C84 1.456(10)
C84 C85 1.386(8)
C84 C98 1.429(10)
C85 C89 1.409(9)
C85 C86 1.487(9)
C86 C87 1.524(8)
C87 C88 1.489(10)
C88 C89 1.513(8)
C89 C90 1.364(9)
C90 C97 1.450(8)
C90 C91 1.514(10)
C91 C92 1.454(10)
C92 C93 1.528(10)
C93 C94 1.483(10)
C94 C95 1.381(9)
C94 C97 1.421(10)
C95 C96 1.519(11)
C97 C98 1.422(10)
